data_4025467
loop_
_publ_author_name
'Yin Chen'
'De-Xian Wang'
'Zhi-Tang Huang'
'Mei-Xiang Wang'

_publ_section_title
;
 Synthesis, Structure, and Functionalization of Homo
 Heterocalix[2]arene[2]triazines: Versatile Conformation and Cavity
 Structures Regulated by the Bridging Elements
;
_journal_name_full 'Journal of Organic Chemistry'
_journal_page_first 3786
_journal_page_last 3796
_journal_paper_doi 10.1021/jo100571c
_journal_volume 75
_journal_year 2010
_chemical_formula_sum 'C30 H38 N10 O2'
_chemical_formula_weight 570.70
_chemical_name_systematic
; 
 ? 
;
_space_group_IT_number 14
_symmetry_cell_setting monoclinic
_symmetry_space_group_name_Hall '-P 2ybc'
_symmetry_space_group_name_H-M 'P 1 21/c 1'
_atom_sites_solution_hydrogens geom
_atom_sites_solution_primary direct
_atom_sites_solution_secondary difmap
_audit_creation_method SHELXL-97
_cell_angle_alpha 90.00
_cell_angle_beta 103.64(3)
_cell_angle_gamma 90.00
_cell_formula_units_Z 4
_cell_length_a 9.3195(19)
_cell_length_b 26.600(5)
_cell_length_c 12.980(3)
_cell_measurement_reflns_used 10167
_cell_measurement_temperature 293(2)
_cell_measurement_theta_max 25.00
_cell_measurement_theta_min 1.53
_cell_volume 3127.0(12)
_computing_structure_refinement 'SHELXL-97 (Sheldrick, 1997)'
_computing_structure_solution 'SHELXS-97 (Sheldrick, 1990)'
_diffrn_ambient_temperature 293(2)
_diffrn_measured_fraction_theta_full 1.000
_diffrn_measured_fraction_theta_max 1.000
_diffrn_radiation_monochromator graphite
_diffrn_radiation_source 'fine-focus sealed tube'
_diffrn_radiation_type MoK\a
_diffrn_radiation_wavelength 0.71073
_diffrn_reflns_av_R_equivalents 0.0412
_diffrn_reflns_av_sigmaI/netI 0.0726
_diffrn_reflns_limit_h_max 11
_diffrn_reflns_limit_h_min -11
_diffrn_reflns_limit_k_max 31
_diffrn_reflns_limit_k_min -30
_diffrn_reflns_limit_l_max 15
_diffrn_reflns_limit_l_min -15
_diffrn_reflns_number 10167
_diffrn_reflns_theta_full 25.00
_diffrn_reflns_theta_max 25.00
_diffrn_reflns_theta_min 1.53
_exptl_absorpt_coefficient_mu 0.081
_exptl_absorpt_correction_T_max 0.9864
_exptl_absorpt_correction_T_min 0.9817
_exptl_absorpt_correction_type multi-scan
_exptl_crystal_colour colourless
_exptl_crystal_density_diffrn 1.212
_exptl_crystal_density_method 'not measured'
_exptl_crystal_description needle
_exptl_crystal_F_000 1216
_exptl_crystal_size_max 0.23
_exptl_crystal_size_mid 0.22
_exptl_crystal_size_min 0.17
_refine_diff_density_max 0.271
_refine_diff_density_min -0.338
_refine_diff_density_rms 0.103
_refine_ls_extinction_method none
_refine_ls_goodness_of_fit_ref 1.063
_refine_ls_hydrogen_treatment constr
_refine_ls_matrix_type full
_refine_ls_number_parameters 379
_refine_ls_number_reflns 5498
_refine_ls_number_restraints 0
_refine_ls_restrained_S_all 1.063
_refine_ls_R_factor_all 0.1472
_refine_ls_R_factor_gt 0.0777
_refine_ls_shift/su_max 0.000
_refine_ls_shift/su_mean 0.000
_refine_ls_structure_factor_coef Fsqd
_refine_ls_weighting_details 'calc w=1/[\s^2^(Fo^2^)+(0.1000P)^2^+0.0000P] where P=(Fo^2^+2Fc^2^)/3'
_refine_ls_weighting_scheme calc
_refine_ls_wR_factor_gt 0.1732
_refine_ls_wR_factor_ref 0.2060
_reflns_number_gt 3284
_reflns_number_total 5498
_reflns_threshold_expression >2sigma(I)
_cod_data_source_file jo100571c_si_001_05.cif
_cod_data_source_block 22N22O
_cod_depositor_comments
;
The following automatic conversions were performed:

'_symmetry_cell_setting' value 'Monoclinic' changed to 'monoclinic'
according to the built-in table from CIF Core dictionary named
'cif_core.dic' version 2.4.1 from 2010-06-29.

Automatic conversion script
Id: cif_fix_values 1646 2011-03-28 12:23:43Z adriana 
;
_cod_original_cell_volume 3127.0(11)
_cod_database_code 4025467

loop_
_symmetry_equiv_pos_as_xyz
'x, y, z'
'-x, y+1/2, -z+1/2'
'-x, -y, -z'
'x, -y-1/2, z-1/2'

loop_
_atom_site_label
_atom_site_type_symbol
_atom_site_fract_x
_atom_site_fract_y
_atom_site_fract_z
_atom_site_U_iso_or_equiv
_atom_site_adp_type
_atom_site_occupancy
_atom_site_symmetry_multiplicity
_atom_site_calc_flag
_atom_site_refinement_flags
_atom_site_disorder_assembly
_atom_site_disorder_group
O1 O 0.0393(3) 0.67238(9) 0.97427(19) 0.0530(7) Uani 1 1 d . . .
O2 O -0.3921(3) 0.56148(9) 0.98242(18) 0.0503(6) Uani 1 1 d . . .
N8 N 0.1621(3) 0.60787(10) 1.0605(2) 0.0452(7) Uani 1 1 d . . .
N2 N -0.3222(3) 0.56723(11) 1.1635(2) 0.0492(8) Uani 1 1 d . . .
N1 N -0.2638(3) 0.49742(11) 1.0663(2) 0.0451(7) Uani 1 1 d . . .
N4 N -0.1418(3) 0.43068(10) 1.1552(2) 0.0491(8) Uani 1 1 d . . .
H4A H -0.1597 0.4162 1.0942 0.059 Uiso 1 1 calc R . .
C3 C -0.1971(4) 0.47663(13) 1.1609(3) 0.0418(8) Uani 1 1 d . . .
N7 N 0.1403(3) 0.68368(11) 1.1513(3) 0.0559(8) Uani 1 1 d . . .
N5 N 0.2873(3) 0.54186(10) 1.1493(2) 0.0490(8) Uani 1 1 d . . .
H5A H 0.2614 0.5266 1.0893 0.059 Uiso 1 1 calc R . .
N6 N 0.2686(3) 0.61340(12) 1.2461(2) 0.0551(8) Uani 1 1 d . . .
N3 N -0.1873(3) 0.49761(11) 1.2552(2) 0.0496(8) Uani 1 1 d . . .
C1 C -0.3234(3) 0.54213(13) 1.0761(3) 0.0420(8) Uani 1 1 d . . .
C12 C 0.2391(4) 0.58883(13) 1.1538(3) 0.0454(9) Uani 1 1 d . . .
C5 C 0.1679(4) 0.45628(12) 1.2396(2) 0.0433(8) Uani 1 1 d . . .
H5B H 0.1042 0.4830 1.2161 0.052 Uiso 1 1 calc R . .
N9 N -0.2416(3) 0.56665(13) 1.3447(2) 0.0637(9) Uani 1 1 d . . .
C2 C -0.2497(4) 0.54316(15) 1.2515(3) 0.0480(9) Uani 1 1 d . . .
C6 C 0.1093(4) 0.41076(12) 1.2585(2) 0.0449(9) Uani 1 1 d . . .
C16 C -0.2650(4) 0.66198(12) 0.9846(3) 0.0458(9) Uani 1 1 d . . .
H16A H -0.2295 0.6379 0.9449 0.055 Uiso 1 1 calc R . .
C14 C 0.1171(4) 0.65447(13) 1.0679(3) 0.0449(9) Uani 1 1 d . . .
C21 C -0.3943(4) 0.65284(13) 1.0153(3) 0.0486(9) Uani 1 1 d . . .
C10 C 0.3180(4) 0.46380(12) 1.2541(2) 0.0434(8) Uani 1 1 d . . .
C22 C -0.4822(4) 0.60539(14) 0.9836(3) 0.0561(10) Uani 1 1 d . . .
H22A H -0.5447 0.5997 1.0326 0.067 Uiso 1 1 calc R . .
H22B H -0.5461 0.6100 0.9136 0.067 Uiso 1 1 calc R . .
C17 C -0.1865(4) 0.70630(12) 1.0113(3) 0.0494(9) Uani 1 1 d . . .
C15 C -0.0490(4) 0.71679(14) 0.9750(3) 0.0609(11) Uani 1 1 d . . .
H15A H -0.0755 0.7308 0.9040 0.073 Uiso 1 1 calc R . .
H15B H 0.0091 0.7417 1.0214 0.073 Uiso 1 1 calc R . .
C13 C 0.2198(4) 0.66115(16) 1.2397(3) 0.0581(10) Uani 1 1 d . . .
N10 N 0.2528(4) 0.68885(14) 1.3292(3) 0.0730(11) Uani 1 1 d . . .
C4 C -0.0538(4) 0.40355(13) 1.2446(3) 0.0558(10) Uani 1 1 d . . .
H4B H -0.0762 0.3680 1.2354 0.067 Uiso 1 1 calc R . .
H4C H -0.0813 0.4145 1.3085 0.067 Uiso 1 1 calc R . .
C11 C 0.3792(4) 0.51422(14) 1.2362(3) 0.0596(11) Uani 1 1 d . . .
H11A H 0.3915 0.5340 1.3005 0.071 Uiso 1 1 calc R . .
H11B H 0.4761 0.5097 1.2221 0.071 Uiso 1 1 calc R . .
C9 C 0.4117(5) 0.42404(15) 1.2884(3) 0.0684(12) Uani 1 1 d . . .
H9A H 0.5131 0.4283 1.2985 0.082 Uiso 1 1 calc R . .
C25 C -0.1676(5) 0.54299(19) 1.4443(3) 0.0830(15) Uani 1 1 d . . .
H25A H -0.1335 0.5689 1.4969 0.100 Uiso 1 1 calc R . .
H25B H -0.0816 0.5249 1.4340 0.100 Uiso 1 1 calc R . .
C20 C -0.4460(5) 0.68919(16) 1.0730(4) 0.0737(13) Uani 1 1 d . . .
H20A H -0.5334 0.6836 1.0941 0.088 Uiso 1 1 calc R . .
C23 C -0.3070(5) 0.61627(18) 1.3482(3) 0.0821(15) Uani 1 1 d . . .
H23A H -0.3403 0.6193 1.4133 0.099 Uiso 1 1 calc R . .
H23B H -0.3928 0.6194 1.2894 0.099 Uiso 1 1 calc R . .
C18 C -0.2422(5) 0.74186(15) 1.0682(4) 0.0726(13) Uani 1 1 d . . .
H18A H -0.1920 0.7721 1.0857 0.087 Uiso 1 1 calc R . .
C27 C 0.3359(5) 0.6672(2) 1.4299(4) 0.0915(17) Uani 1 1 d . . .
H27A H 0.4019 0.6925 1.4688 0.110 Uiso 1 1 calc R . .
H27B H 0.3960 0.6396 1.4149 0.110 Uiso 1 1 calc R . .
C29 C 0.2205(6) 0.74295(19) 1.3254(4) 0.0923(17) Uani 1 1 d . . .
H29A H 0.2136 0.7541 1.3952 0.111 Uiso 1 1 calc R . .
H29B H 0.1255 0.7488 1.2770 0.111 Uiso 1 1 calc R . .
C8 C 0.3561(5) 0.37827(17) 1.3078(4) 0.0890(16) Uani 1 1 d . . .
H8B H 0.4200 0.3516 1.3311 0.107 Uiso 1 1 calc R . .
C7 C 0.2063(5) 0.37163(15) 1.2931(3) 0.0762(14) Uani 1 1 d . . .
H7B H 0.1697 0.3404 1.3065 0.091 Uiso 1 1 calc R . .
C19 C -0.3709(6) 0.73336(17) 1.0997(4) 0.0892(16) Uani 1 1 d . . .
H19A H -0.4069 0.7575 1.1390 0.107 Uiso 1 1 calc R . .
C28 C 0.2390(7) 0.6485(3) 1.4975(4) 0.126(2) Uani 1 1 d . . .
H28A H 0.2987 0.6347 1.5618 0.190 Uiso 1 1 calc R . .
H28B H 0.1746 0.6229 1.4601 0.190 Uiso 1 1 calc R . .
H28C H 0.1812 0.6758 1.5143 0.190 Uiso 1 1 calc R . .
C30 C 0.3369(7) 0.7739(2) 1.2902(5) 0.118(2) Uani 1 1 d . . .
H30A H 0.3106 0.8088 1.2888 0.176 Uiso 1 1 calc R . .
H30B H 0.3430 0.7635 1.2205 0.176 Uiso 1 1 calc R . .
H30C H 0.4308 0.7690 1.3388 0.176 Uiso 1 1 calc R . .
C26 C -0.2646(7) 0.5074(2) 1.4854(4) 0.122(2) Uani 1 1 d . . .
H26A H -0.2101 0.4927 1.5505 0.182 Uiso 1 1 calc R . .
H26B H -0.2977 0.4813 1.4342 0.182 Uiso 1 1 calc R . .
H26C H -0.3484 0.5252 1.4980 0.182 Uiso 1 1 calc R . .
C24 C -0.2015(7) 0.6585(2) 1.3427(6) 0.139(3) Uani 1 1 d . . .
H24A H -0.2503 0.6901 1.3446 0.209 Uiso 1 1 calc R . .
H24B H -0.1691 0.6559 1.2780 0.209 Uiso 1 1 calc R . .
H24C H -0.1177 0.6562 1.4020 0.209 Uiso 1 1 calc R . .

loop_
_atom_site_aniso_label
_atom_site_aniso_U_11
_atom_site_aniso_U_22
_atom_site_aniso_U_33
_atom_site_aniso_U_23
_atom_site_aniso_U_13
_atom_site_aniso_U_12
O1 0.0515(16) 0.0470(15) 0.0611(16) 0.0047(12) 0.0143(13) 0.0010(12)
O2 0.0475(15) 0.0501(15) 0.0504(14) 0.0016(12) 0.0056(11) -0.0002(12)
N8 0.0479(18) 0.0415(17) 0.0469(17) 0.0021(14) 0.0127(14) -0.0032(14)
N2 0.0426(18) 0.0537(19) 0.0510(18) -0.0077(16) 0.0106(14) -0.0059(14)
N1 0.0415(17) 0.0470(18) 0.0442(17) -0.0011(14) 0.0053(13) -0.0068(14)
N4 0.0522(19) 0.0419(17) 0.0483(17) -0.0079(14) 0.0018(14) -0.0059(14)
C3 0.037(2) 0.044(2) 0.045(2) -0.0026(17) 0.0094(16) -0.0105(16)
N7 0.051(2) 0.0534(19) 0.062(2) -0.0115(17) 0.0127(16) 0.0027(15)
N5 0.0535(19) 0.0418(18) 0.0495(17) 0.0010(14) 0.0079(14) -0.0048(14)
N6 0.048(2) 0.062(2) 0.0545(19) -0.0130(17) 0.0116(15) -0.0053(16)
N3 0.0482(19) 0.0561(19) 0.0441(18) -0.0054(15) 0.0100(14) -0.0030(15)
C1 0.0323(19) 0.047(2) 0.045(2) -0.0029(18) 0.0064(15) -0.0108(16)
C12 0.036(2) 0.049(2) 0.053(2) -0.0036(19) 0.0165(17) -0.0074(17)
C5 0.049(2) 0.0358(19) 0.0412(19) 0.0034(16) 0.0040(16) 0.0010(16)
N9 0.054(2) 0.079(2) 0.053(2) -0.0225(18) 0.0035(16) 0.0069(18)
C2 0.035(2) 0.058(2) 0.050(2) -0.0078(19) 0.0082(16) -0.0071(18)
C6 0.055(2) 0.039(2) 0.0361(19) 0.0035(15) 0.0013(16) -0.0031(17)
C16 0.051(2) 0.038(2) 0.049(2) 0.0008(16) 0.0125(17) 0.0066(17)
C14 0.036(2) 0.046(2) 0.055(2) -0.0051(19) 0.0162(17) -0.0058(16)
C21 0.042(2) 0.049(2) 0.055(2) 0.0059(18) 0.0118(17) 0.0096(18)
C10 0.045(2) 0.044(2) 0.0365(18) 0.0030(16) 0.0012(15) -0.0001(17)
C22 0.037(2) 0.064(3) 0.065(2) 0.005(2) 0.0072(18) 0.0002(19)
C17 0.053(2) 0.036(2) 0.059(2) 0.0072(17) 0.0114(18) 0.0043(17)
C15 0.061(3) 0.041(2) 0.083(3) 0.008(2) 0.020(2) 0.0004(19)
C13 0.042(2) 0.071(3) 0.063(3) -0.019(2) 0.016(2) -0.005(2)
N10 0.065(2) 0.085(3) 0.068(2) -0.033(2) 0.0115(19) 0.008(2)
C4 0.069(3) 0.041(2) 0.057(2) 0.0120(18) 0.012(2) -0.0097(19)
C11 0.047(2) 0.063(3) 0.062(2) 0.013(2) -0.0010(19) -0.005(2)
C9 0.055(3) 0.062(3) 0.077(3) 0.011(2) -0.005(2) 0.007(2)
C25 0.081(3) 0.111(4) 0.047(2) -0.023(3) -0.006(2) 0.009(3)
C20 0.065(3) 0.067(3) 0.102(3) -0.004(3) 0.045(3) 0.011(2)
C23 0.074(3) 0.099(4) 0.064(3) -0.037(3) -0.002(2) 0.018(3)
C18 0.085(4) 0.045(2) 0.093(3) -0.012(2) 0.030(3) 0.000(2)
C27 0.064(3) 0.124(4) 0.075(3) -0.043(3) -0.006(3) 0.020(3)
C29 0.085(4) 0.097(4) 0.091(4) -0.051(3) 0.013(3) 0.019(3)
C8 0.072(3) 0.059(3) 0.116(4) 0.029(3) -0.017(3) 0.019(3)
C7 0.084(4) 0.046(2) 0.085(3) 0.024(2) -0.007(3) -0.005(2)
C19 0.109(4) 0.059(3) 0.118(4) -0.023(3) 0.063(4) 0.012(3)
C28 0.101(5) 0.177(6) 0.100(4) 0.014(4) 0.020(4) 0.031(4)
C30 0.120(5) 0.087(4) 0.144(5) -0.035(4) 0.027(4) -0.012(4)
C26 0.140(5) 0.172(6) 0.053(3) -0.003(3) 0.025(3) -0.015(5)
C24 0.112(5) 0.087(4) 0.191(7) -0.048(4) -0.019(5) -0.005(4)

loop_
_atom_type_symbol
_atom_type_description
_atom_type_scat_dispersion_real
_atom_type_scat_dispersion_imag
_atom_type_scat_source
C C 0.0033 0.0016 'International Tables Vol C Tables 4.2.6.8 and 6.1.1.4'
H H 0.0000 0.0000 'International Tables Vol C Tables 4.2.6.8 and 6.1.1.4'
N N 0.0061 0.0033 'International Tables Vol C Tables 4.2.6.8 and 6.1.1.4'
O O 0.0106 0.0060 'International Tables Vol C Tables 4.2.6.8 and 6.1.1.4'

loop_
_geom_angle_atom_site_label_1
_geom_angle_atom_site_label_2
_geom_angle_atom_site_label_3
_geom_angle
_geom_angle_site_symmetry_1
_geom_angle_site_symmetry_3
_geom_angle_publ_flag
C14 O1 C15 118.1(3) . . ?
C1 O2 C22 117.2(3) . . ?
C14 N8 C12 113.5(3) . . ?
C1 N2 C2 113.1(3) . . ?
C1 N1 C3 113.0(3) . . ?
C3 N4 C4 124.4(3) . . ?
N3 C3 N4 119.5(3) . . ?
N3 C3 N1 125.4(3) . . ?
N4 C3 N1 115.1(3) . . ?
C14 N7 C13 113.0(3) . . ?
C12 N5 C11 125.9(3) . . ?
C12 N6 C13 114.3(3) . . ?
C3 N3 C2 114.4(3) . . ?
N2 C1 N1 128.1(3) . . ?
N2 C1 O2 119.6(3) . . ?
N1 C1 O2 112.2(3) . . ?
N5 C12 N6 119.8(3) . . ?
N5 C12 N8 115.2(3) . . ?
N6 C12 N8 125.0(3) . . ?
C6 C5 C10 122.4(3) . . ?
C2 N9 C25 120.7(3) . . ?
C2 N9 C23 120.8(3) . . ?
C25 N9 C23 118.5(3) . . ?
N3 C2 N2 126.0(3) . . ?
N3 C2 N9 117.1(3) . . ?
N2 C2 N9 116.9(3) . . ?
C5 C6 C7 117.7(4) . . ?
C5 C6 C4 121.7(3) . . ?
C7 C6 C4 120.6(3) . . ?
C21 C16 C17 121.5(3) . . ?
N7 C14 N8 128.7(3) . . ?
N7 C14 O1 119.0(3) . . ?
N8 C14 O1 112.3(3) . . ?
C20 C21 C16 118.4(4) . . ?
C20 C21 C22 119.9(4) . . ?
C16 C21 C22 121.6(3) . . ?
C9 C10 C5 118.5(3) . . ?
C9 C10 C11 120.2(3) . . ?
C5 C10 C11 121.3(3) . . ?
O2 C22 C21 113.6(3) . . ?
C18 C17 C16 118.4(4) . . ?
C18 C17 C15 120.1(3) . . ?
C16 C17 C15 121.4(3) . . ?
O1 C15 C17 112.5(3) . . ?
N6 C13 N10 117.2(4) . . ?
N6 C13 N7 125.6(3) . . ?
N10 C13 N7 117.2(4) . . ?
C13 N10 C29 120.2(4) . . ?
C13 N10 C27 121.1(4) . . ?
C29 N10 C27 118.3(4) . . ?
N4 C4 C6 113.6(3) . . ?
N5 C11 C10 113.5(3) . . ?
C8 C9 C10 120.3(4) . . ?
N9 C25 C26 113.0(4) . . ?
C19 C20 C21 121.1(4) . . ?
N9 C23 C24 113.0(4) . . ?
C19 C18 C17 120.9(4) . . ?
N10 C27 C28 113.0(4) . . ?
N10 C29 C30 112.8(4) . . ?
C9 C8 C7 120.3(4) . . ?
C8 C7 C6 120.9(4) . . ?
C20 C19 C18 119.7(4) . . ?

loop_
_geom_bond_atom_site_label_1
_geom_bond_atom_site_label_2
_geom_bond_distance
_geom_bond_site_symmetry_2
_geom_bond_publ_flag
O1 C14 1.347(4) . ?
O1 C15 1.441(4) . ?
O2 C1 1.337(4) . ?
O2 C22 1.441(4) . ?
N8 C14 1.319(4) . ?
N8 C12 1.352(4) . ?
N2 C1 1.315(4) . ?
N2 C2 1.344(4) . ?
N1 C1 1.331(4) . ?
N1 C3 1.356(4) . ?
N4 C3 1.335(4) . ?
N4 C4 1.446(4) . ?
C3 N3 1.329(4) . ?
N7 C14 1.308(4) . ?
N7 C13 1.351(5) . ?
N5 C12 1.334(4) . ?
N5 C11 1.446(4) . ?
N6 C12 1.336(4) . ?
N6 C13 1.345(5) . ?
N3 C2 1.340(4) . ?
C5 C6 1.374(4) . ?
C5 C10 1.381(5) . ?
N9 C2 1.347(4) . ?
N9 C25 1.457(5) . ?
N9 C23 1.459(5) . ?
C6 C7 1.382(5) . ?
C6 C4 1.500(5) . ?
C16 C21 1.378(5) . ?
C16 C17 1.388(5) . ?
C21 C20 1.377(5) . ?
C21 C22 1.508(5) . ?
C10 C9 1.377(5) . ?
C10 C11 1.497(5) . ?
C17 C18 1.375(5) . ?
C17 C15 1.492(5) . ?
C13 N10 1.348(5) . ?
N10 C29 1.469(6) . ?
N10 C27 1.471(6) . ?
C9 C8 1.369(6) . ?
C25 C26 1.492(7) . ?
C20 C19 1.370(6) . ?
C23 C24 1.505(7) . ?
C18 C19 1.375(6) . ?
C27 C28 1.485(8) . ?
C29 C30 1.516(7) . ?
C8 C7 1.375(6) . ?

loop_
_cod_related_entry_id
_cod_related_entry_database
_cod_related_entry_code
1 ChemSpider 30659211
